data_4329993
loop_
_publ_author_name
'Lai-Hon Chung'
'Siu-Chung Chan'
'Wing-Chun Lee'
'Chun-Yuen Wong'

_publ_section_title
;
 Emissive Osmium(II) Complexes Supported by N-Heterocyclic Carbene-based
 C^C^C-Pincer Ligands and Aromatic Diimines
;
_journal_name_full 'Inorganic Chemistry'
_journal_page_first 8693
_journal_page_last 8703
_journal_paper_doi 10.1021/ic202726g
_journal_volume 51
_journal_year 2012
_chemical_formula_sum 'C38 H27 Cl2 F6 N6 O2 Os P'
_chemical_formula_weight 1005.73
_chemical_name_systematic
; 
 ? 
;
_space_group_IT_number 14
_symmetry_cell_setting monoclinic
_symmetry_space_group_name_Hall '-P 2yn'
_symmetry_space_group_name_H-M 'P 1 21/n 1'
_atom_sites_solution_hydrogens geom
_atom_sites_solution_primary direct
_atom_sites_solution_secondary difmap
_audit_creation_method SHELXL-97
_cell_angle_alpha 90.00
_cell_angle_beta 109.754(2)
_cell_angle_gamma 90.00
_cell_formula_units_Z 4
_cell_length_a 10.2492(2)
_cell_length_b 28.2768(5)
_cell_length_c 14.0485(3)
_cell_measurement_reflns_used 9101
_cell_measurement_temperature 133(2)
_cell_measurement_theta_max 71.6498
_cell_measurement_theta_min 3.1231
_cell_volume 3831.86(14)
_computing_structure_refinement 'SHELXL-97 (Sheldrick, 1997)'
_computing_structure_solution 'SHELXS-97 (Sheldrick, 1990)'
_diffrn_ambient_temperature 133(2)
_diffrn_detector_area_resol_mean 16.1270
_diffrn_measured_fraction_theta_full 0.963
_diffrn_measured_fraction_theta_max 0.963
_diffrn_measurement_device_type 'Xcalibur, Sapphire3, Gemini ultra'
_diffrn_measurement_method '\w scans'
_diffrn_radiation_monochromator graphite
_diffrn_radiation_source 'fine-focus sealed tube'
_diffrn_radiation_type CuK\a
_diffrn_radiation_wavelength 1.54178
_diffrn_reflns_av_R_equivalents 0.0250
_diffrn_reflns_av_sigmaI/netI 0.0258
_diffrn_reflns_limit_h_max 12
_diffrn_reflns_limit_h_min -11
_diffrn_reflns_limit_k_max 34
_diffrn_reflns_limit_k_min -25
_diffrn_reflns_limit_l_max 16
_diffrn_reflns_limit_l_min -17
_diffrn_reflns_number 15700
_diffrn_reflns_theta_full 71.79
_diffrn_reflns_theta_max 71.79
_diffrn_reflns_theta_min 3.13
_exptl_absorpt_coefficient_mu 8.604
_exptl_absorpt_correction_T_max 1.00000
_exptl_absorpt_correction_T_min 0.38183
_exptl_absorpt_correction_type multi-scan
_exptl_absorpt_process_details 'CrysAlisPro, Agilent Technologies,Version 1.171.35.11'
_exptl_crystal_colour red
_exptl_crystal_density_diffrn 1.743
_exptl_crystal_description needle
_exptl_crystal_F_000 1968
_exptl_crystal_size_max 0.67
_exptl_crystal_size_mid 0.15
_exptl_crystal_size_min 0.05
_refine_diff_density_max 3.054
_refine_diff_density_min -1.865
_refine_diff_density_rms 0.173
_refine_ls_extinction_method none
_refine_ls_goodness_of_fit_ref 1.021
_refine_ls_hydrogen_treatment constr
_refine_ls_matrix_type full
_refine_ls_number_parameters 545
_refine_ls_number_reflns 7241
_refine_ls_number_restraints 0
_refine_ls_restrained_S_all 1.021
_refine_ls_R_factor_all 0.0522
_refine_ls_R_factor_gt 0.0509
_refine_ls_shift/su_max 0.001
_refine_ls_shift/su_mean 0.000
_refine_ls_structure_factor_coef Fsqd
_refine_ls_weighting_details 'calc w=1/[\s^2^(Fo^2^)+(0.0950P)^2^+22.8879P] where P=(Fo^2^+2Fc^2^)/3'
_refine_ls_weighting_scheme calc
_refine_ls_wR_factor_gt 0.1433
_refine_ls_wR_factor_ref 0.1448
_reflns_number_gt 6930
_reflns_number_total 7241
_reflns_threshold_expression >2sigma(I)
_cod_data_source_file ic202726g_si_002_3.cif
_cod_data_source_block Complex_2a
_cod_original_cell_volume 3831.86(13)
_cod_database_code 4329993

loop_
_symmetry_equiv_pos_as_xyz
'x, y, z'
'-x+1/2, y+1/2, -z+1/2'
'-x, -y, -z'
'x-1/2, -y-1/2, z-1/2'

loop_
_atom_site_label
_atom_site_type_symbol
_atom_site_fract_x
_atom_site_fract_y
_atom_site_fract_z
_atom_site_U_iso_or_equiv
_atom_site_adp_type
_atom_site_occupancy
_atom_site_symmetry_multiplicity
_atom_site_calc_flag
_atom_site_refinement_flags
C1 C 0.9914(6) 0.29995(19) 0.4974(4) 0.0202(10) Uani 1 1 d .
C2 C 1.1657(6) 0.2856(2) 0.4351(4) 0.0255(12) Uani 1 1 d .
C3 C 1.1019(6) 0.2425(2) 0.4382(4) 0.0236(11) Uani 1 1 d .
C4 C 0.8090(6) 0.24971(19) 0.5346(4) 0.0196(10) Uani 1 1 d .
C5 C 0.8888(5) 0.22335(18) 0.4913(4) 0.0188(10) Uani 1 1 d .
C6 C 0.8637(7) 0.17581(19) 0.4689(5) 0.0238(12) Uani 1 1 d .
H6 H 0.9187 0.1585 0.4408 0.029 Uiso 1 1 calc R
C7 C 0.7536(6) 0.1548(2) 0.4897(4) 0.0265(12) Uani 1 1 d .
H7 H 0.7348 0.1230 0.4746 0.032 Uiso 1 1 calc R
C8 C 0.6705(7) 0.18007(19) 0.5327(5) 0.0252(13) Uani 1 1 d .
H8 H 0.5977 0.1655 0.5467 0.030 Uiso 1 1 calc R
C9 C 0.6997(6) 0.2273(2) 0.5538(4) 0.0228(11) Uani 1 1 d .
C10 C 0.6674(6) 0.3072(2) 0.5997(4) 0.0217(11) Uani 1 1 d .
C11 C 0.5157(6) 0.2549(2) 0.6302(4) 0.0241(11) Uani 1 1 d .
C12 C 0.4867(6) 0.2999(2) 0.6579(4) 0.0259(12) Uani 1 1 d .
C13 C 1.2788(6) 0.2894(3) 0.4025(5) 0.0330(14) Uani 1 1 d .
H13 H 1.3210 0.3184 0.4011 0.040 Uiso 1 1 calc R
C14 C 1.3253(7) 0.2488(3) 0.3727(5) 0.0373(15) Uani 1 1 d .
H14 H 1.3989 0.2502 0.3481 0.045 Uiso 1 1 calc R
C15 C 1.2652(7) 0.2052(3) 0.3781(5) 0.0363(15) Uani 1 1 d .
H15 H 1.3022 0.1781 0.3595 0.044 Uiso 1 1 calc R
C16 C 1.1520(6) 0.2008(2) 0.4101(5) 0.0288(12) Uani 1 1 d .
H16 H 1.1116 0.1716 0.4128 0.035 Uiso 1 1 calc R
C17 C 0.4409(6) 0.2160(2) 0.6433(5) 0.0297(12) Uani 1 1 d .
H17 H 0.4594 0.1858 0.6249 0.036 Uiso 1 1 calc R
C18 C 0.3381(7) 0.2236(3) 0.6844(5) 0.0358(14) Uani 1 1 d .
H18 H 0.2875 0.1981 0.6952 0.043 Uiso 1 1 calc R
C19 C 0.3089(7) 0.2694(3) 0.7104(5) 0.0352(14) Uani 1 1 d .
H19 H 0.2375 0.2737 0.7364 0.042 Uiso 1 1 calc R
C20 C 0.3829(7) 0.3080(3) 0.6983(5) 0.0327(13) Uani 1 1 d .
H20 H 0.3641 0.3382 0.7164 0.039 Uiso 1 1 calc R
C21 C 1.1327(7) 0.3692(2) 0.4863(6) 0.0363(15) Uani 1 1 d .
H21A H 1.0789 0.3843 0.5219 0.054 Uiso 1 1 calc R
H21B H 1.1141 0.3841 0.4216 0.054 Uiso 1 1 calc R
H21C H 1.2295 0.3722 0.5249 0.054 Uiso 1 1 calc R
C22 C 0.5895(7) 0.3811(2) 0.6598(6) 0.0367(15) Uani 1 1 d .
H22A H 0.6101 0.3858 0.7310 0.055 Uiso 1 1 calc R
H22B H 0.5025 0.3958 0.6233 0.055 Uiso 1 1 calc R
H22C H 0.6615 0.3950 0.6395 0.055 Uiso 1 1 calc R
C23 C 0.9290(7) 0.4225(2) 0.6318(5) 0.0362(15) Uani 1 1 d .
H23 H 0.9804 0.4078 0.6920 0.043 Uiso 1 1 calc R
C24 C 0.9351(11) 0.4707(3) 0.6269(7) 0.061(2) Uani 1 1 d .
H24 H 0.9865 0.4882 0.6832 0.073 Uiso 1 1 calc R
C25 C 0.8640(13) 0.4926(3) 0.5376(8) 0.081(4) Uani 1 1 d .
H25 H 0.8668 0.5254 0.5320 0.097 Uiso 1 1 calc R
C26 C 0.7881(11) 0.4655(3) 0.4558(7) 0.064(3) Uani 1 1 d .
H26 H 0.7414 0.4798 0.3941 0.077 Uiso 1 1 calc R
C27 C 0.7815(8) 0.4168(2) 0.4658(5) 0.0368(15) Uani 1 1 d .
C28 C 0.6988(7) 0.3856(2) 0.3844(5) 0.0343(14) Uani 1 1 d .
C29 C 0.6179(9) 0.4019(3) 0.2889(6) 0.050(2) Uani 1 1 d .
H29 H 0.6165 0.4338 0.2728 0.060 Uiso 1 1 calc R
C30 C 0.5399(8) 0.3697(3) 0.2190(5) 0.0450(17) Uani 1 1 d .
H30 H 0.4862 0.3796 0.1546 0.054 Uiso 1 1 calc R
C31 C 0.5421(7) 0.3226(2) 0.2451(5) 0.0292(14) Uani 1 1 d .
H31 H 0.4866 0.3008 0.1998 0.035 Uiso 1 1 calc R
C32 C 0.6283(6) 0.3085(2) 0.3399(4) 0.0229(11) Uani 1 1 d .
H32 H 0.6334 0.2764 0.3557 0.027 Uiso 1 1 calc R
C33 C 0.9603(5) 0.31287(19) 0.6906(4) 0.0186(10) Uani 1 1 d .
C34 C 0.222(3) 0.5423(8) 0.998(2) 0.169(9) Uani 1 1 d .
H34A H 0.1715 0.5162 0.9568 0.203 Uiso 1 1 calc R
H34B H 0.3146 0.5319 1.0369 0.203 Uiso 1 1 calc R
C35 C 0.701(4) 0.5428(13) 0.708(3) 0.248(19) Uani 1 1 d .
C36 C 0.868(4) 0.5770(6) 0.7812(13) 0.212(17) Uani 1 1 d .
C37 C 0.5946(17) 0.5499(11) 0.6002(15) 0.163(11) Uani 1 1 d .
C38 C 0.061(2) 0.5949(9) 0.7668(18) 0.169(9) Uani 1 1 d .
Cl1 Cl 0.2256(10) 0.5954(2) 0.9176(6) 0.211(3) Uani 1 1 d .
Cl2 Cl 0.1326(9) 0.5647(3) 1.0785(5) 0.188(3) Uani 1 1 d .
F1 F 0.4682(6) 0.41136(15) 0.8395(4) 0.0542(12) Uani 1 1 d .
F4 F 0.2433(7) 0.4936(2) 0.7792(5) 0.0766(17) Uani 1 1 d .
F2A F 0.2417(12) 0.4115(5) 0.7942(10) 0.064(4) Uani 0.74(5) 1 d P
F3A F 0.344(3) 0.4478(9) 0.6974(16) 0.099(9) Uani 0.74(5) 1 d P
F5 F 0.3699(9) 0.4558(3) 0.9269(5) 0.098(2) Uani 1 1 d .
F6A F 0.4695(15) 0.4921(4) 0.832(2) 0.092(5) Uani 0.74(5) 1 d P
F2B F 0.232(4) 0.434(2) 0.828(4) 0.097(14) Uani 0.26(5) 1 d P
F3B F 0.310(9) 0.439(3) 0.691(4) 0.08(2) Uani 0.26(5) 1 d P
F6B F 0.471(4) 0.4804(16) 0.768(7) 0.10(2) Uani 0.26(5) 1 d P
N1 N 1.0959(6) 0.31950(16) 0.4721(4) 0.0241(11) Uani 1 1 d .
N2 N 0.9930(5) 0.25257(16) 0.4743(3) 0.0192(9) Uani 1 1 d .
N3 N 0.6257(5) 0.26059(16) 0.5942(3) 0.0212(9) Uani 1 1 d .
N4 N 0.5812(5) 0.33067(19) 0.6378(4) 0.0245(10) Uani 1 1 d .
N5 N 0.7053(5) 0.33902(16) 0.4102(3) 0.0206(9) Uani 1 1 d .
N6 N 0.8523(5) 0.39493(19) 0.5541(4) 0.0276(11) Uani 1 1 d .
O1 O 1.0303(5) 0.30939(17) 0.7715(3) 0.0312(9) Uani 1 1 d .
O2A O 0.832(4) 0.5235(17) 0.8542(19) 0.32(3) Uani 0.624(19) 1 d P
O2B O 0.8258(13) 0.5692(5) 0.7008(10) 0.039(5) Uani 0.376(19) 1 d P
Os1 Os 0.83947(2) 0.320146(7) 0.556883(16) 0.01735(11) Uani 1 1 d .
P1 P 0.3552(2) 0.45250(6) 0.81027(15) 0.0439(4) Uani 1 1 d .

loop_
_atom_site_aniso_label
_atom_site_aniso_U_11
_atom_site_aniso_U_22
_atom_site_aniso_U_33
_atom_site_aniso_U_23
_atom_site_aniso_U_13
_atom_site_aniso_U_12
C1 0.018(2) 0.023(3) 0.021(2) 0.002(2) 0.009(2) -0.003(2)
C2 0.023(3) 0.033(3) 0.022(3) 0.002(2) 0.010(2) 0.000(2)
C3 0.019(3) 0.033(3) 0.020(2) -0.001(2) 0.008(2) 0.003(2)
C4 0.021(2) 0.019(3) 0.020(2) 0.005(2) 0.010(2) 0.004(2)
C5 0.018(2) 0.018(2) 0.021(2) -0.0004(19) 0.007(2) 0.0021(19)
C6 0.028(3) 0.023(3) 0.024(3) -0.001(2) 0.013(2) 0.002(2)
C7 0.035(3) 0.015(2) 0.031(3) 0.000(2) 0.013(3) -0.001(2)
C8 0.023(3) 0.025(3) 0.030(3) 0.003(2) 0.011(3) -0.004(2)
C9 0.028(3) 0.021(3) 0.023(3) 0.002(2) 0.014(2) 0.005(2)
C10 0.021(3) 0.026(3) 0.022(3) 0.000(2) 0.012(2) 0.003(2)
C11 0.020(3) 0.033(3) 0.022(3) -0.002(2) 0.009(2) -0.001(2)
C12 0.022(3) 0.035(3) 0.021(3) -0.001(2) 0.007(2) 0.001(2)
C13 0.025(3) 0.047(4) 0.031(3) -0.003(3) 0.013(2) -0.009(3)
C14 0.025(3) 0.060(4) 0.032(3) -0.011(3) 0.017(3) -0.008(3)
C15 0.028(3) 0.049(4) 0.036(3) -0.017(3) 0.016(3) 0.001(3)
C16 0.024(3) 0.035(3) 0.029(3) -0.009(3) 0.011(2) -0.001(2)
C17 0.028(3) 0.031(3) 0.034(3) -0.002(2) 0.016(3) -0.002(2)
C18 0.032(3) 0.048(4) 0.034(3) -0.002(3) 0.021(3) -0.011(3)
C19 0.024(3) 0.055(4) 0.032(3) -0.003(3) 0.017(3) 0.002(3)
C20 0.032(3) 0.041(3) 0.028(3) -0.007(3) 0.014(3) 0.006(3)
C21 0.033(3) 0.024(3) 0.057(4) 0.001(3) 0.022(3) -0.012(3)
C22 0.039(4) 0.028(3) 0.048(4) -0.008(3) 0.021(3) 0.006(3)
C23 0.041(4) 0.025(3) 0.037(3) -0.008(3) 0.006(3) -0.006(3)
C24 0.080(6) 0.025(4) 0.060(5) -0.009(3) -0.001(5) -0.010(4)
C25 0.122(10) 0.018(4) 0.076(6) -0.006(4) -0.002(6) -0.012(4)
C26 0.087(7) 0.021(4) 0.059(5) 0.005(3) -0.009(5) -0.011(4)
C27 0.046(4) 0.020(3) 0.038(3) 0.001(3) 0.005(3) -0.004(3)
C28 0.042(4) 0.024(3) 0.032(3) 0.007(2) 0.006(3) 0.002(3)
C29 0.066(5) 0.029(3) 0.042(4) 0.009(3) -0.001(4) 0.005(3)
C30 0.044(4) 0.047(4) 0.031(3) 0.005(3) -0.003(3) 0.005(3)
C31 0.022(3) 0.039(4) 0.023(3) -0.005(2) 0.003(2) -0.003(2)
C32 0.014(2) 0.028(3) 0.028(3) -0.002(2) 0.010(2) 0.002(2)
C33 0.013(2) 0.024(2) 0.018(3) 0.004(2) 0.004(2) 0.0028(19)
C34 0.23(3) 0.131(17) 0.19(2) -0.034(16) 0.13(2) -0.036(17)
C35 0.29(4) 0.27(4) 0.29(4) 0.13(3) 0.24(4) 0.17(3)
C36 0.50(5) 0.082(11) 0.073(10) -0.032(8) 0.120(19) -0.07(2)
C37 0.070(9) 0.33(3) 0.102(12) -0.032(16) 0.042(9) 0.029(14)
C38 0.146(18) 0.19(2) 0.141(18) -0.045(16) 0.008(15) 0.011(17)
Cl1 0.346(11) 0.097(4) 0.209(7) 0.028(4) 0.117(7) 0.039(5)
Cl2 0.242(8) 0.183(6) 0.133(4) -0.040(4) 0.055(5) 0.006(6)
F1 0.075(3) 0.034(2) 0.059(3) 0.015(2) 0.031(2) 0.019(2)
F4 0.086(4) 0.058(3) 0.077(4) -0.007(3) 0.016(3) 0.037(3)
F2A 0.055(6) 0.051(6) 0.074(6) 0.012(5) 0.005(4) -0.004(4)
F3A 0.17(2) 0.081(13) 0.065(13) 0.041(9) 0.071(13) 0.085(14)
F5 0.135(6) 0.097(5) 0.055(3) -0.010(3) 0.022(4) 0.051(5)
F6A 0.079(7) 0.029(5) 0.153(15) 0.023(7) 0.020(8) -0.007(4)
F2B 0.13(3) 0.08(3) 0.13(3) 0.04(2) 0.10(2) 0.031(19)
F3B 0.14(4) 0.06(2) 0.029(18) -0.014(18) -0.01(2) 0.03(2)
F6B 0.061(16) 0.041(18) 0.18(5) 0.05(2) 0.01(3) -0.008(14)
N1 0.022(3) 0.024(3) 0.029(3) 0.0004(17) 0.011(2) -0.0049(17)
N2 0.018(2) 0.022(2) 0.019(2) -0.0003(17) 0.0091(17) 0.0002(17)
N3 0.024(2) 0.019(2) 0.024(2) -0.0002(18) 0.0134(19) 0.0006(18)
N4 0.027(3) 0.024(2) 0.023(2) -0.003(2) 0.011(2) 0.001(2)
N5 0.018(2) 0.021(2) 0.023(2) -0.0012(18) 0.0071(18) 0.0005(18)
N6 0.031(3) 0.019(2) 0.031(3) 0.0002(18) 0.008(2) -0.0002(19)
O1 0.030(2) 0.036(2) 0.026(2) 0.0002(19) 0.0081(19) 0.0026(19)
O2A 0.32(4) 0.52(7) 0.097(17) -0.01(3) 0.02(2) -0.28(5)
O2B 0.038(8) 0.035(7) 0.047(9) 0.004(6) 0.018(6) -0.003(5)
Os1 0.01900(17) 0.01406(16) 0.02034(16) -0.00026(7) 0.00841(11) -0.00022(7)
P1 0.0592(12) 0.0251(8) 0.0485(10) 0.0000(7) 0.0196(9) 0.0088(8)

loop_
_atom_type_symbol
_atom_type_description
_atom_type_scat_dispersion_real
_atom_type_scat_dispersion_imag
_atom_type_scat_source
C C 0.0181 0.0091 'International Tables Vol C Tables 4.2.6.8 and 6.1.1.4'
H H 0.0000 0.0000 'International Tables Vol C Tables 4.2.6.8 and 6.1.1.4'
N N 0.0311 0.0180 'International Tables Vol C Tables 4.2.6.8 and 6.1.1.4'
O O 0.0492 0.0322 'International Tables Vol C Tables 4.2.6.8 and 6.1.1.4'
F F 0.0727 0.0534 'International Tables Vol C Tables 4.2.6.8 and 6.1.1.4'
P P 0.2955 0.4335 'International Tables Vol C Tables 4.2.6.8 and 6.1.1.4'
Cl Cl 0.3639 0.7018 'International Tables Vol C Tables 4.2.6.8 and 6.1.1.4'
Os Os -4.9801 6.2216 'International Tables Vol C Tables 4.2.6.8 and 6.1.1.4'

loop_
_geom_angle_atom_site_label_1
_geom_angle_atom_site_label_2
_geom_angle_atom_site_label_3
_geom_angle
N1 C1 N2 105.1(5)
N1 C1 Os1 139.4(4)
N2 C1 Os1 115.5(4)
C13 C2 C3 122.1(6)
C13 C2 N1 131.3(6)
C3 C2 N1 106.6(5)
C2 C3 C16 120.7(5)
C2 C3 N2 105.8(5)
C16 C3 N2 133.5(6)
C9 C4 C5 118.2(5)
C9 C4 Os1 120.7(4)
C5 C4 Os1 120.8(4)
C6 C5 C4 121.9(5)
C6 C5 N2 127.8(5)
C4 C5 N2 110.2(5)
C5 C6 C7 117.9(5)
C6 C7 C8 122.0(5)
C9 C8 C7 118.0(5)
C8 C9 C4 122.0(5)
C8 C9 N3 127.8(5)
C4 C9 N3 110.2(5)
N4 C10 N3 105.0(5)
N4 C10 Os1 139.4(5)
N3 C10 Os1 115.4(4)
C17 C11 C12 120.6(5)
C17 C11 N3 133.7(5)
C12 C11 N3 105.8(5)
C20 C12 C11 122.1(6)
C20 C12 N4 131.4(6)
C11 C12 N4 106.6(5)
C14 C13 C2 117.0(6)
C13 C14 C15 121.5(6)
C16 C15 C14 122.2(6)
C15 C16 C3 116.4(6)
C18 C17 C11 117.7(6)
C17 C18 C19 120.9(6)
C20 C19 C18 121.7(6)
C19 C20 C12 117.0(6)
N6 C23 C24 123.8(7)
C23 C24 C25 118.6(8)
C24 C25 C26 119.0(8)
C25 C26 C27 120.0(8)
N6 C27 C26 121.0(7)
N6 C27 C28 115.4(5)
C26 C27 C28 123.6(7)
N5 C28 C29 122.3(6)
N5 C28 C27 114.3(5)
C29 C28 C27 123.4(6)
C30 C29 C28 118.6(7)
C31 C30 C29 119.7(6)
C30 C31 C32 118.8(6)
N5 C32 C31 123.0(6)
O1 C33 Os1 178.0(5)
Cl2 C34 Cl1 102.4(12)
O2B C35 C37 101.7(18)
O2B C35 C36 34.1(12)
C37 C35 C36 131(2)
O2B C36 C35 51.3(16)
C34 Cl1 C38 113.7(13)
C1 N1 C2 111.5(5)
C1 N1 C21 123.4(5)
C2 N1 C21 125.0(5)
C1 N2 C3 110.9(5)
C1 N2 C5 116.9(4)
C3 N2 C5 132.2(5)
C10 N3 C11 111.3(5)
C10 N3 C9 116.8(4)
C11 N3 C9 131.8(5)
C10 N4 C12 111.3(5)
C10 N4 C22 124.4(5)
C12 N4 C22 124.2(5)
C32 N5 C28 117.5(5)
C32 N5 Os1 125.2(4)
C28 N5 Os1 117.3(4)
C23 N6 C27 117.4(6)
C23 N6 Os1 125.6(4)
C27 N6 Os1 117.0(4)
C36 O2B C35 95(2)
C33 Os1 C4 93.5(2)
C33 Os1 C10 91.6(2)
C4 Os1 C10 76.7(2)
C33 Os1 C1 92.4(2)
C4 Os1 C1 76.4(2)
C10 Os1 C1 153.0(2)
C33 Os1 N6 95.9(2)
C4 Os1 N6 170.4(2)
C10 Os1 N6 104.2(2)
C1 Os1 N6 101.9(2)
C33 Os1 N5 171.7(2)
C4 Os1 N5 94.7(2)
C10 Os1 N5 89.5(2)
C1 Os1 N5 90.37(19)
N6 Os1 N5 75.84(18)
F2B P1 F3A 112(2)
F2B P1 F6A 148(2)
F3A P1 F6A 93.1(13)
F2B P1 F4 74.1(18)
F3A P1 F4 89.2(9)
F6A P1 F4 87.3(6)
F2B P1 F1 106.7(18)
F3A P1 F1 89.8(9)
F6A P1 F1 92.4(5)
F4 P1 F1 178.9(3)
F2B P1 F5 68(2)
F3A P1 F5 178.0(9)
F6A P1 F5 87.2(11)
F4 P1 F5 92.8(3)
F1 P1 F5 88.2(3)
F2B P1 F2A 31(2)
F3A P1 F2A 89.7(12)
F6A P1 F2A 176.9(8)
F4 P1 F2A 93.9(6)
F1 P1 F2A 86.5(6)
F5 P1 F2A 89.9(7)
F2B P1 F3B 98(4)
F3A P1 F3B 15(4)
F6A P1 F3B 107(3)
F4 P1 F3B 88(3)
F1 P1 F3B 91(3)
F5 P1 F3B 165(3)
F2A P1 F3B 75(3)
F2B P1 F6B 167.1(19)
F3A P1 F6B 60(3)
F6A P1 F6B 34(2)
F4 P1 F6B 95.1(14)
F1 P1 F6B 84.1(14)
F5 P1 F6B 120(3)
F2A P1 F6B 148(3)
F3B P1 F6B 74(4)

loop_
_geom_bond_atom_site_label_1
_geom_bond_atom_site_label_2
_geom_bond_distance
C1 N1 1.356(7)
C1 N2 1.380(7)
C1 Os1 2.080(5)
C2 C13 1.387(8)
C2 C3 1.392(9)
C2 N1 1.396(8)
C3 C16 1.394(8)
C3 N2 1.403(7)
C4 C9 1.390(8)
C4 C5 1.390(7)
C4 Os1 2.024(6)
C5 C6 1.384(8)
C5 N2 1.433(7)
C6 C7 1.392(9)
C7 C8 1.395(9)
C8 C9 1.380(8)
C9 N3 1.440(7)
C10 N4 1.353(7)
C10 N3 1.379(8)
C10 Os1 2.079(5)
C11 C17 1.389(8)
C11 C12 1.392(8)
C11 N3 1.392(7)
C12 C20 1.384(9)
C12 N4 1.399(8)
C13 C14 1.364(10)
C14 C15 1.391(10)
C15 C16 1.384(9)
C17 C18 1.379(9)
C18 C19 1.404(10)
C19 C20 1.371(10)
C21 N1 1.452(7)
C22 N4 1.455(8)
C23 N6 1.356(8)
C23 C24 1.366(10)
C24 C25 1.369(13)
C25 C26 1.383(12)
C26 C27 1.387(10)
C27 N6 1.357(8)
C27 C28 1.465(9)
C28 N5 1.362(8)
C28 C29 1.395(9)
C29 C30 1.380(11)
C30 C31 1.378(10)
C31 C32 1.386(9)
C32 N5 1.348(8)
C33 O1 1.125(7)
C33 Os1 1.879(5)
C34 Cl2 1.79(2)
C34 Cl1 1.89(2)
C35 O2B 1.51(4)
C35 C37 1.55(4)
C35 C36 1.93(5)
C36 O2B 1.09(2)
C38 Cl1 2.22(2)
F1 P1 1.594(5)
F4 P1 1.588(5)
F2A P1 1.603(8)
F3A P1 1.56(2)
F5 P1 1.597(6)
F6A P1 1.574(13)
F2B P1 1.47(4)
F3B P1 1.63(5)
F6B P1 1.69(5)
N5 Os1 2.123(5)
N6 Os1 2.120(5)
